data_7122395
loop_
_publ_author_name
'Cavaill\'e, Anthony'
'Joyeux, Benjamin'
'Saffon-Merceron, Nathalie'
'Nebra, Noel'
'Fustier-Boutignon, Marie'
'M\'ezailles, Nicolas'

_publ_section_title
;
 Triphos-Fe dinitrogen and dinitrogen-hydride complexes: relevance to
 catalytic N<sub>2</sub> reductions.
;
_journal_issue 84
_journal_name_full 'Chemical communications (Cambridge, England)'
_journal_page_first 11953
_journal_page_last 11956
_journal_paper_doi 10.1039/c8cc07466f
_journal_volume 54
_journal_year 2018
_chemical_formula_sum 'C34 H59 Fe N2 P3'
_chemical_formula_weight 644.59
_space_group_crystal_system triclinic
_space_group_IT_number 2
_space_group_name_Hall '-P 1'
_space_group_name_H-M_alt 'P -1'
_symmetry_space_group_name_Hall '-P 1'
_symmetry_space_group_name_H-M 'P -1'
_atom_sites_solution_hydrogens mixed
_audit_creation_method SHELXL-2014/7
_audit_update_record
;
2018-02-01 deposited with the CCDC.
2018-09-28 downloaded from the CCDC.
;
_cell_angle_alpha 104.771(3)
_cell_angle_beta 90.189(3)
_cell_angle_gamma 99.733(4)
_cell_formula_units_Z 4
_cell_length_a 9.9709(6)
_cell_length_b 18.7613(10)
_cell_length_c 19.3003(11)
_cell_measurement_reflns_used 3248
_cell_measurement_temperature 193(2)
_cell_measurement_theta_max 21.82
_cell_measurement_theta_min 3.54
_cell_volume 3436.8(3)
_computing_cell_refinement 'Bruker SAINT'
_computing_data_collection 'Bruker APEX2'
_computing_data_reduction 'Bruker SAINT'
_computing_molecular_graphics 'Bruker SHELXTL'
_computing_publication_material 'Bruker SHELXTL'
_computing_structure_refinement 'SHELXL-2014/7 (Sheldrick, 2014)'
_computing_structure_solution 'SHELXS-97 (Sheldrick 2008)'
_diffrn_ambient_temperature 193(2)
_diffrn_measured_fraction_theta_full 0.985
_diffrn_measured_fraction_theta_max 0.985
_diffrn_measurement_device_type 'Bruker kappa APEX-II CCD Quazar'
_diffrn_measurement_method 'phi and omega scans'
_diffrn_radiation_type MoK\a
_diffrn_radiation_wavelength 0.71073
_diffrn_reflns_av_R_equivalents 0.1242
_diffrn_reflns_av_unetI/netI 0.1511
_diffrn_reflns_Laue_measured_fraction_full 0.985
_diffrn_reflns_Laue_measured_fraction_max 0.985
_diffrn_reflns_limit_h_max 11
_diffrn_reflns_limit_h_min -11
_diffrn_reflns_limit_k_max 22
_diffrn_reflns_limit_k_min -22
_diffrn_reflns_limit_l_max 22
_diffrn_reflns_limit_l_min -22
_diffrn_reflns_number 56144
_diffrn_reflns_point_group_measured_fraction_full 0.985
_diffrn_reflns_point_group_measured_fraction_max 0.985
_diffrn_reflns_theta_full 25.027
_diffrn_reflns_theta_max 25.027
_diffrn_reflns_theta_min 5.149
_diffrn_source 'Incoatec microfocus sealed tube'
_exptl_absorpt_coefficient_mu 0.604
_exptl_absorpt_correction_T_max 0.7352
_exptl_absorpt_correction_T_min 0.6710
_exptl_absorpt_correction_type multi-scan
_exptl_absorpt_process_details 'SADABS (Bruker-AXS)'
_exptl_crystal_colour yellow
_exptl_crystal_density_diffrn 1.246
_exptl_crystal_description plate
_exptl_crystal_F_000 1392
_exptl_crystal_size_max 0.140
_exptl_crystal_size_mid 0.080
_exptl_crystal_size_min 0.020
_refine_diff_density_max 0.881
_refine_diff_density_min -0.514
_refine_diff_density_rms 0.099
_refine_ls_extinction_method none
_refine_ls_goodness_of_fit_ref 1.085
_refine_ls_hydrogen_treatment mixed
_refine_ls_matrix_type full
_refine_ls_number_parameters 834
_refine_ls_number_reflns 11936
_refine_ls_number_restraints 447
_refine_ls_restrained_S_all 1.069
_refine_ls_R_factor_all 0.1635
_refine_ls_R_factor_gt 0.0825
_refine_ls_shift/su_max 0.000
_refine_ls_shift/su_mean 0.000
_refine_ls_structure_factor_coef Fsqd
_refine_ls_weighting_details 'w=1/[\s^2^(Fo^2^)+(0.0401P)^2^+19.0240P] where P=(Fo^2^+2Fc^2^)/3'
_refine_ls_weighting_scheme calc
_refine_ls_wR_factor_gt 0.1806
_refine_ls_wR_factor_ref 0.2077
_reflns_Friedel_coverage 0.000
_reflns_number_gt 6612
_reflns_number_total 11936
_reflns_threshold_expression 'I > 2\s(I)'
_cod_data_source_file c8cc07466f2.cif
_cod_data_source_block 6a
_cod_depositor_comments 'Adding full bibliography for 7122394--7122397.cif.'
_cod_database_code 7122395
_shelx_shelxl_version_number 2014/7
_shelx_space_group_comment
; 
The symmetry employed for this shelxl refinement is uniquely defined 
by the following loop, which should always be used as a source of 
symmetry information in preference to the above space-group names. 
They are only intended as comments. 
;
_shelx_estimated_absorpt_t_min 0.920
_shelx_estimated_absorpt_t_max 0.988

loop_
_space_group_symop_operation_xyz
'x, y, z'
'-x, -y, -z'

loop_
_atom_site_label
_atom_site_type_symbol
_atom_site_fract_x
_atom_site_fract_y
_atom_site_fract_z
_atom_site_U_iso_or_equiv
_atom_site_adp_type
_atom_site_occupancy
_atom_site_site_symmetry_order
_atom_site_calc_flag
_atom_site_refinement_flags_posn
_atom_site_refinement_flags_adp
_atom_site_refinement_flags_occupancy
_atom_site_disorder_assembly
_atom_site_disorder_group
Fe1 Fe 0.89180(10) 0.23889(6) 0.61466(5) 0.0238(3) Uani 1 1 d . . . . .
H1C H 0.919(6) 0.324(4) 0.641(3) 0.029 Uiso 1 1 d . U . . .
H1D H 1.067(6) 0.254(4) 0.623(3) 0.029 Uiso 1 1 d . U . . .
P1 P 0.68698(19) 0.26179(11) 0.62018(10) 0.0246(4) Uani 1 1 d . . . . .
P2 P 0.90625(19) 0.27035(11) 0.51394(9) 0.0251(5) Uani 1 1 d . . . . .
N1 N 0.8894(7) 0.1386(4) 0.5878(3) 0.0373(16) Uani 1 1 d . . . . .
N2 N 0.8958(8) 0.0795(5) 0.5742(4) 0.063(2) Uani 1 1 d . . . . .
C1 C 0.6697(8) 0.3255(4) 0.5617(4) 0.0355(19) Uani 1 1 d . . . . .
H1A H 0.5724 0.3212 0.5477 0.043 Uiso 1 1 calc R U . . .
H1B H 0.7044 0.3780 0.5883 0.043 Uiso 1 1 calc R U . . .
C2 C 0.7495(8) 0.3047(5) 0.4951(4) 0.040(2) Uani 1 1 d . . . . .
H2A H 0.7748 0.3491 0.4760 0.048 Uiso 1 1 calc R U . . .
H2B H 0.6912 0.2653 0.4580 0.048 Uiso 1 1 calc R U . . .
C3 C 0.6678(8) 0.3188(4) 0.7109(4) 0.0321(18) Uani 1 1 d . . . . .
H3A H 0.7119 0.3714 0.7161 0.038 Uiso 1 1 calc R U . . .
H3B H 0.5701 0.3178 0.7205 0.038 Uiso 1 1 calc R U . . .
C4 C 0.7359(7) 0.2857(4) 0.7637(4) 0.0294(18) Uani 1 1 d . . . . .
H4A H 0.6744 0.2406 0.7700 0.035 Uiso 1 1 calc R U . . .
H4B H 0.7519 0.3227 0.8110 0.035 Uiso 1 1 calc R U . . .
C5 C 0.5282(7) 0.1939(4) 0.6014(4) 0.0280(17) Uani 1 1 d . . . . .
C6 C 0.4039(7) 0.2176(5) 0.6078(4) 0.0330(19) Uani 1 1 d . . . . .
H6 H 0.3992 0.2695 0.6224 0.040 Uiso 1 1 calc R U . . .
C7 C 0.2816(8) 0.1621(5) 0.5918(4) 0.036(2) Uani 1 1 d . . . . .
H7 H 0.1953 0.1774 0.5941 0.043 Uiso 1 1 calc R U . . .
C8 C 0.2887(8) 0.0879(5) 0.5733(4) 0.042(2) Uani 1 1 d . . . . .
H8 H 0.2076 0.0515 0.5635 0.050 Uiso 1 1 calc R U . . .
C9 C 0.4128(9) 0.0660(5) 0.5690(4) 0.045(2) Uani 1 1 d . . . . .
H9 H 0.4171 0.0141 0.5559 0.054 Uiso 1 1 calc R U . . .
C10 C 0.5316(8) 0.1174(4) 0.5833(4) 0.0361(19) Uani 1 1 d . . . . .
H10 H 0.6167 0.1007 0.5808 0.043 Uiso 1 1 calc R U . . .
C11 C 0.9222(7) 0.1992(4) 0.4280(4) 0.0277(17) Uani 1 1 d . . . . .
H11 H 1.0067 0.1789 0.4341 0.033 Uiso 1 1 calc R U . . .
C12 C 0.8046(9) 0.1332(5) 0.4149(4) 0.049(2) Uani 1 1 d . . . . .
H12A H 0.7995 0.1117 0.4568 0.059 Uiso 1 1 calc R U . . .
H12B H 0.7180 0.1511 0.4100 0.059 Uiso 1 1 calc R U . . .
C13 C 0.8212(10) 0.0728(5) 0.3479(4) 0.049(2) Uani 1 1 d . . . . .
H13A H 0.9035 0.0517 0.3544 0.059 Uiso 1 1 calc R U . . .
H13B H 0.7414 0.0318 0.3403 0.059 Uiso 1 1 calc R U . . .
C14 C 0.8341(9) 0.1037(5) 0.2831(4) 0.050(2) Uani 1 1 d . . . . .
H14A H 0.8501 0.0638 0.2408 0.060 Uiso 1 1 calc R U . . .
H14B H 0.7478 0.1197 0.2735 0.060 Uiso 1 1 calc R U . . .
C15 C 0.9490(10) 0.1691(5) 0.2936(4) 0.050(2) Uani 1 1 d . . . . .
H15A H 0.9476 0.1913 0.2523 0.060 Uiso 1 1 calc R U . . .
H15B H 1.0367 0.1512 0.2948 0.060 Uiso 1 1 calc R U . . .
C16 C 0.9395(9) 0.2295(4) 0.3632(4) 0.038(2) Uani 1 1 d . . . . .
H16A H 1.0232 0.2679 0.3708 0.046 Uiso 1 1 calc R U . . .
H16B H 0.8614 0.2543 0.3578 0.046 Uiso 1 1 calc R U . . .
C17 C 1.0437(7) 0.3492(4) 0.5085(4) 0.0303(18) Uani 1 1 d . . . . .
H17 H 1.0309 0.3601 0.4610 0.036 Uiso 1 1 calc R U . . .
C18 C 1.1855(8) 0.3280(5) 0.5115(4) 0.041(2) Uani 1 1 d . . . . .
H18A H 1.1905 0.2830 0.4721 0.049 Uiso 1 1 calc R U . . .
H18B H 1.2002 0.3156 0.5575 0.049 Uiso 1 1 calc R U . . .
C19 C 1.2991(9) 0.3932(5) 0.5045(5) 0.049(2) Uani 1 1 d . . . . .
H19A H 1.3893 0.3794 0.5099 0.059 Uiso 1 1 calc R U . . .
H19B H 1.2908 0.4016 0.4562 0.059 Uiso 1 1 calc R U . . .
C20 C 1.2892(10) 0.4654(5) 0.5614(4) 0.055(3) Uani 1 1 d . . . . .
H20A H 1.3106 0.4594 0.6095 0.066 Uiso 1 1 calc R U . . .
H20B H 1.3571 0.5070 0.5529 0.066 Uiso 1 1 calc R U . . .
C21 C 1.1508(10) 0.4844(5) 0.5595(5) 0.053(2) Uani 1 1 d . . . . .
H21A H 1.1346 0.4964 0.5134 0.064 Uiso 1 1 calc R U . . .
H21B H 1.1464 0.5296 0.5987 0.064 Uiso 1 1 calc R U . . .
C22 C 1.0386(9) 0.4215(4) 0.5673(4) 0.045(2) Uani 1 1 d . . . . .
H22A H 0.9489 0.4366 0.5640 0.054 Uiso 1 1 calc R U . . .
H22B H 1.0495 0.4121 0.6151 0.054 Uiso 1 1 calc R U . . .
C23 C 1.0317(7) 0.3386(4) 0.7816(3) 0.0227(16) Uani 1 1 d . . . . .
H23 H 1.0350 0.3349 0.8323 0.027 Uiso 1 1 calc R U . . .
C24 C 0.9997(8) 0.4147(4) 0.7830(4) 0.0355(19) Uani 1 1 d . . . . .
H24A H 0.9121 0.4198 0.8061 0.043 Uiso 1 1 calc R U . . .
H24B H 0.9878 0.4179 0.7330 0.043 Uiso 1 1 calc R U . . .
C25 C 1.1087(8) 0.4799(4) 0.8225(4) 0.038(2) Uani 1 1 d . . . . .
H25A H 1.1114 0.4817 0.8742 0.045 Uiso 1 1 calc R U . . .
H25B H 1.0847 0.5274 0.8174 0.045 Uiso 1 1 calc R U . . .
C26 C 1.2491(8) 0.4721(4) 0.7933(5) 0.045(2) Uani 1 1 d . . . . .
H26A H 1.2501 0.4775 0.7435 0.054 Uiso 1 1 calc R U . . .
H26B H 1.3184 0.5127 0.8228 0.054 Uiso 1 1 calc R U . . .
C27 C 1.2855(7) 0.3965(4) 0.7939(4) 0.037(2) Uani 1 1 d . . . . .
H27A H 1.3742 0.3918 0.7719 0.044 Uiso 1 1 calc R U . . .
H27B H 1.2945 0.3933 0.8441 0.044 Uiso 1 1 calc R U . . .
C28 C 1.1760(7) 0.3329(4) 0.7526(4) 0.0346(19) Uani 1 1 d . . . . .
H28A H 1.1998 0.2846 0.7555 0.042 Uiso 1 1 calc R U . . .
H28B H 1.1742 0.3335 0.7014 0.042 Uiso 1 1 calc R U . . .
P3 P 0.90128(19) 0.25974(11) 0.73061(10) 0.0246(5) Uani 1 1 d D . . . .
C29 C 0.9058(18) 0.1817(6) 0.7731(6) 0.039(2) Uani 0.772(8) 1 d D U P A 1
H29 H 0.8283 0.1415 0.7494 0.046 Uiso 0.772(8) 1 calc R U P A 1
C30 C 1.0303(11) 0.1477(6) 0.7583(6) 0.042(2) Uani 0.772(8) 1 d D U P A 1
H30A H 1.1102 0.1843 0.7831 0.050 Uiso 0.772(8) 1 calc R U P A 1
H30B H 1.0443 0.1363 0.7061 0.050 Uiso 0.772(8) 1 calc R U P A 1
C31 C 1.0209(13) 0.0754(6) 0.7834(6) 0.047(2) Uani 0.772(8) 1 d D U P A 1
H31A H 0.9466 0.0369 0.7553 0.057 Uiso 0.772(8) 1 calc R U P A 1
H31B H 1.1073 0.0559 0.7746 0.057 Uiso 0.772(8) 1 calc R U P A 1
C32 C 0.9933(13) 0.0901(7) 0.8633(6) 0.050(2) Uani 0.772(8) 1 d D U P A 1
H32A H 1.0738 0.1228 0.8917 0.060 Uiso 0.772(8) 1 calc R U P A 1
H32B H 0.9788 0.0421 0.8771 0.060 Uiso 0.772(8) 1 calc R U P A 1
C33 C 0.8676(12) 0.1275(7) 0.8807(6) 0.048(2) Uani 0.772(8) 1 d D U P A 1
H33A H 0.7854 0.0921 0.8570 0.057 Uiso 0.772(8) 1 calc R U P A 1
H33B H 0.8565 0.1397 0.9331 0.057 Uiso 0.772(8) 1 calc R U P A 1
C34 C 0.880(2) 0.1992(7) 0.8554(6) 0.041(2) Uani 0.772(8) 1 d D U P A 1
H34A H 0.9571 0.2367 0.8824 0.049 Uiso 0.772(8) 1 calc R U P A 1
H34B H 0.7959 0.2205 0.8647 0.049 Uiso 0.772(8) 1 calc R U P A 1
C29' C 0.931(6) 0.1896(15) 0.7793(14) 0.041(3) Uani 0.228(8) 1 d D U P A 2
H29' H 1.0326 0.1975 0.7826 0.049 Uiso 0.228(8) 1 calc R U P A 2
C30' C 0.898(4) 0.1103(14) 0.7414(14) 0.044(3) Uani 0.228(8) 1 d D U P A 2
H30C H 0.9454 0.1025 0.6958 0.053 Uiso 0.228(8) 1 calc R U P A 2
H30D H 0.7987 0.0977 0.7289 0.053 Uiso 0.228(8) 1 calc R U P A 2
C31' C 0.934(4) 0.0552(15) 0.7819(14) 0.048(3) Uani 0.228(8) 1 d D U P A 2
H31C H 0.8913 0.0037 0.7559 0.057 Uiso 0.228(8) 1 calc R U P A 2
H31D H 1.0343 0.0575 0.7827 0.057 Uiso 0.228(8) 1 calc R U P A 2
C32' C 0.888(4) 0.0718(16) 0.8590(15) 0.048(3) Uani 0.228(8) 1 d D U P A 2
H32C H 0.9211 0.0378 0.8843 0.057 Uiso 0.228(8) 1 calc R U P A 2
H32D H 0.7873 0.0629 0.8587 0.057 Uiso 0.228(8) 1 calc R U P A 2
C33' C 0.945(4) 0.1542(16) 0.8990(14) 0.046(3) Uani 0.228(8) 1 d D U P A 2
H33C H 0.9133 0.1648 0.9485 0.055 Uiso 0.228(8) 1 calc R U P A 2
H33D H 1.0458 0.1621 0.9018 0.055 Uiso 0.228(8) 1 calc R U P A 2
C34' C 0.898(8) 0.208(2) 0.8601(16) 0.042(3) Uani 0.228(8) 1 d D U P A 2
H34C H 0.9424 0.2593 0.8840 0.051 Uiso 0.228(8) 1 calc R U P A 2
H34D H 0.7983 0.2048 0.8641 0.051 Uiso 0.228(8) 1 calc R U P A 2
Fe2 Fe 0.45068(10) 0.24442(6) 0.11966(5) 0.0261(3) Uani 1 1 d . . . . .
H2C H 0.303(6) 0.259(4) 0.126(3) 0.031 Uiso 1 1 d . U . . .
H2D H 0.489(6) 0.324(4) 0.144(3) 0.031 Uiso 1 1 d . U . . .
N3 N 0.3787(7) 0.1454(4) 0.0905(4) 0.0428(18) Uani 1 1 d . . . . .
N4 N 0.3288(9) 0.0856(5) 0.0728(5) 0.075(3) Uani 1 1 d . . . . .
P4 P 0.67030(18) 0.26548(11) 0.12676(10) 0.0246(4) Uani 1 1 d . . . . .
P5 P 0.4609(2) 0.27408(12) 0.01790(10) 0.0300(5) Uani 1 1 d . . . . .
C35 C 0.7288(8) 0.3306(5) 0.0709(4) 0.038(2) Uani 1 1 d . . . . .
H35A H 0.7266 0.3826 0.0985 0.046 Uiso 1 1 calc R U . . .
H35B H 0.8241 0.3271 0.0581 0.046 Uiso 1 1 calc R U . . .
C36 C 0.6401(7) 0.3120(5) 0.0039(4) 0.040(2) Uani 1 1 d . . . . .
H36A H 0.6764 0.2746 -0.0338 0.048 Uiso 1 1 calc R U . . .
H36B H 0.6426 0.3577 -0.0131 0.048 Uiso 1 1 calc R U . . .
C37 C 0.7261(7) 0.3213(4) 0.2184(4) 0.0317(18) Uani 1 1 d . . . . .
H37A H 0.8217 0.3177 0.2288 0.038 Uiso 1 1 calc R U . . .
H37B H 0.7210 0.3745 0.2233 0.038 Uiso 1 1 calc R U . . .
C38 C 0.6325(7) 0.2910(5) 0.2718(4) 0.0349(19) Uani 1 1 d . . . . .
H38A H 0.6393 0.3295 0.3182 0.042 Uiso 1 1 calc R U . . .
H38B H 0.6625 0.2462 0.2805 0.042 Uiso 1 1 calc R U . . .
C39 C 0.7857(7) 0.1978(4) 0.1068(4) 0.0308(18) Uani 1 1 d . . . . .
C40 C 0.9241(7) 0.2214(4) 0.1105(4) 0.0324(19) Uani 1 1 d . U . . .
H40 H 0.9610 0.2734 0.1247 0.039 Uiso 1 1 calc R U . . .
C41 C 1.0129(8) 0.1675(5) 0.0929(4) 0.040(2) Uani 1 1 d . U . . .
H41 H 1.1088 0.1838 0.0956 0.048 Uiso 1 1 calc R U . . .
C42 C 0.9594(9) 0.0924(5) 0.0720(4) 0.041(2) Uani 1 1 d . . . . .
H42 H 1.0173 0.0561 0.0604 0.049 Uiso 1 1 calc R U . . .
C43 C 0.8201(9) 0.0709(5) 0.0683(4) 0.044(2) Uani 1 1 d . . . . .
H43 H 0.7821 0.0191 0.0533 0.053 Uiso 1 1 calc R U . . .
C44 C 0.7343(8) 0.1221(4) 0.0856(4) 0.037(2) Uani 1 1 d . . . . .
H44 H 0.6386 0.1052 0.0830 0.045 Uiso 1 1 calc R U . . .
C45 C 0.3680(8) 0.3485(5) 0.0079(4) 0.037(2) Uani 1 1 d . . . . .
H45 H 0.3917 0.3598 -0.0390 0.044 Uiso 1 1 calc R U . . .
C46 C 0.4072(10) 0.4211(5) 0.0666(5) 0.054(3) Uani 1 1 d . . . . .
H46A H 0.5062 0.4394 0.0662 0.065 Uiso 1 1 calc R U . . .
H46B H 0.3881 0.4110 0.1138 0.065 Uiso 1 1 calc R U . . .
C47 C 0.3298(13) 0.4819(6) 0.0572(5) 0.073(3) Uani 1 1 d . . . . .
H47A H 0.3567 0.5272 0.0973 0.087 Uiso 1 1 calc R U . . .
H47B H 0.3554 0.4954 0.0121 0.087 Uiso 1 1 calc R U . . .
C48 C 0.1783(12) 0.4571(6) 0.0551(5) 0.072(3) Uani 1 1 d . . . . .
H48A H 0.1317 0.4966 0.0460 0.086 Uiso 1 1 calc R U . . .
H48B H 0.1508 0.4485 0.1020 0.086 Uiso 1 1 calc R U . . .
C49 C 0.1359(10) 0.3844(6) -0.0044(5) 0.061(3) Uani 1 1 d . . . . .
H49A H 0.1557 0.3945 -0.0516 0.074 Uiso 1 1 calc R U . . .
H49B H 0.0365 0.3671 -0.0039 0.074 Uiso 1 1 calc R U . . .
C50 C 0.2117(8) 0.3219(5) 0.0052(5) 0.052(2) Uani 1 1 d . . . . .
H50A H 0.1853 0.2769 -0.0352 0.063 Uiso 1 1 calc R U . . .
H50B H 0.1854 0.3083 0.0502 0.063 Uiso 1 1 calc R U . . .
C51 C 0.4131(8) 0.2005(5) -0.0684(4) 0.037(2) Uani 1 1 d . . . . .
H51 H 0.3151 0.1785 -0.0663 0.045 Uiso 1 1 calc R U . . .
C52 C 0.4248(9) 0.2285(5) -0.1339(4) 0.042(2) Uani 1 1 d . . . . .
H52A H 0.5189 0.2554 -0.1349 0.050 Uiso 1 1 calc R U . . .
H52B H 0.3626 0.2649 -0.1313 0.050 Uiso 1 1 calc R U . . .
C53 C 0.3913(11) 0.1668(6) -0.2036(5) 0.066(3) Uani 1 1 d . . . . .
H53A H 0.2923 0.1469 -0.2074 0.080 Uiso 1 1 calc R U . . .
H53B H 0.4132 0.1887 -0.2447 0.080 Uiso 1 1 calc R U . . .
C54 C 0.4685(11) 0.1029(6) -0.2086(4) 0.062(3) Uani 1 1 d . . . . .
H54A H 0.5666 0.1206 -0.2131 0.074 Uiso 1 1 calc R U . . .
H54B H 0.4351 0.0622 -0.2519 0.074 Uiso 1 1 calc R U . . .
C55 C 0.4494(11) 0.0729(5) -0.1416(4) 0.060(3) Uani 1 1 d . . . . .
H55A H 0.5049 0.0333 -0.1441 0.071 Uiso 1 1 calc R U . . .
H55B H 0.3526 0.0506 -0.1395 0.071 Uiso 1 1 calc R U . . .
C56 C 0.4936(10) 0.1376(5) -0.0737(4) 0.049(2) Uani 1 1 d . . . . .
H56A H 0.4799 0.1181 -0.0307 0.059 Uiso 1 1 calc R U . . .
H56B H 0.5918 0.1574 -0.0749 0.059 Uiso 1 1 calc R U . . .
P6 P 0.45268(19) 0.26594(11) 0.23596(9) 0.0249(5) Uani 1 1 d . . . . .
C57 C 0.3808(8) 0.1928(4) 0.2823(4) 0.0317(15) Uani 0.607(15) 1 d D U P B 1
H57 H 0.2803 0.1920 0.2816 0.038 Uiso 0.607(15) 1 calc R U P B 1
C58 C 0.3979(18) 0.1130(7) 0.2456(7) 0.042(2) Uani 0.607(15) 1 d D U P B 1
H58A H 0.3579 0.0992 0.1959 0.050 Uiso 0.607(15) 1 calc R U P B 1
H58B H 0.4962 0.1106 0.2428 0.050 Uiso 0.607(15) 1 calc R U P B 1
C59 C 0.3303(18) 0.0567(7) 0.2848(7) 0.043(3) Uani 0.607(15) 1 d D U P B 1
H59A H 0.2303 0.0517 0.2784 0.052 Uiso 0.607(15) 1 calc R U P B 1
H59B H 0.3546 0.0073 0.2618 0.052 Uiso 0.607(15) 1 calc R U P B 1
C60 C 0.366(2) 0.0749(8) 0.3622(7) 0.044(3) Uani 0.607(15) 1 d D U P B 1
H60A H 0.4587 0.0642 0.3689 0.053 Uiso 0.607(15) 1 calc R U P B 1
H60B H 0.3017 0.0421 0.3845 0.053 Uiso 0.607(15) 1 calc R U P B 1
C61 C 0.3636(19) 0.1579(7) 0.4011(7) 0.041(3) Uani 0.607(15) 1 d D U P B 1
H61A H 0.2674 0.1637 0.4085 0.049 Uiso 0.607(15) 1 calc R U P B 1
H61B H 0.4098 0.1690 0.4491 0.049 Uiso 0.607(15) 1 calc R U P B 1
C62 C 0.4281(17) 0.2149(7) 0.3641(6) 0.034(2) Uani 0.607(15) 1 d D U P B 1
H62A H 0.5285 0.2198 0.3685 0.041 Uiso 0.607(15) 1 calc R U P B 1
H62B H 0.4038 0.2640 0.3878 0.041 Uiso 0.607(15) 1 calc R U P B 1
C57' C 0.3808(8) 0.1928(4) 0.2823(4) 0.0317(15) Uani 0.393(15) 1 d D U P B 2
H57' H 0.2880 0.1710 0.2591 0.038 Uiso 0.393(15) 1 calc R U P B 2
C58' C 0.464(2) 0.1287(11) 0.2626(11) 0.038(3) Uani 0.393(15) 1 d D U P B 2
H58C H 0.4679 0.1121 0.2098 0.046 Uiso 0.393(15) 1 calc R U P B 2
H58D H 0.5579 0.1470 0.2834 0.046 Uiso 0.393(15) 1 calc R U P B 2
C59' C 0.398(3) 0.0624(10) 0.2912(11) 0.044(3) Uani 0.393(15) 1 d D U P B 2
H59C H 0.3040 0.0437 0.2699 0.053 Uiso 0.393(15) 1 calc R U P B 2
H59D H 0.4506 0.0212 0.2769 0.053 Uiso 0.393(15) 1 calc R U P B 2
C60' C 0.394(3) 0.0856(13) 0.3716(11) 0.043(3) Uani 0.393(15) 1 d D U P B 2
H60C H 0.4860 0.1075 0.3937 0.052 Uiso 0.393(15) 1 calc R U P B 2
H60D H 0.3573 0.0419 0.3901 0.052 Uiso 0.393(15) 1 calc R U P B 2
C61' C 0.297(2) 0.1456(11) 0.3891(11) 0.039(3) Uani 0.393(15) 1 d D U P B 2
H61C H 0.2060 0.1240 0.3647 0.046 Uiso 0.393(15) 1 calc R U P B 2
H61D H 0.2851 0.1609 0.4414 0.046 Uiso 0.393(15) 1 calc R U P B 2
C62' C 0.360(3) 0.2127(10) 0.3631(8) 0.035(3) Uani 0.393(15) 1 d D U P B 2
H62C H 0.4497 0.2345 0.3890 0.042 Uiso 0.393(15) 1 calc R U P B 2
H62D H 0.3013 0.2511 0.3747 0.042 Uiso 0.393(15) 1 calc R U P B 2
C63 C 0.3728(7) 0.3457(4) 0.2850(3) 0.0244(17) Uani 1 1 d . . . . .
H63 H 0.3755 0.3457 0.3368 0.029 Uiso 1 1 calc R U . . .
C64 C 0.4478(8) 0.4219(4) 0.2803(4) 0.0337(19) Uani 1 1 d . . . . .
H64A H 0.5421 0.4296 0.3006 0.040 Uiso 1 1 calc R U . . .
H64B H 0.4530 0.4225 0.2293 0.040 Uiso 1 1 calc R U . . .
C65 C 0.3797(8) 0.4853(4) 0.3199(4) 0.0353(19) Uani 1 1 d . . . . .
H65A H 0.4296 0.5331 0.3130 0.042 Uiso 1 1 calc R U . . .
H65B H 0.3836 0.4884 0.3719 0.042 Uiso 1 1 calc R U . . .
C66 C 0.2325(8) 0.4746(4) 0.2937(5) 0.044(2) Uani 1 1 d . . . . .
H66A H 0.2285 0.4767 0.2431 0.053 Uiso 1 1 calc R U . . .
H66B H 0.1893 0.5155 0.3226 0.053 Uiso 1 1 calc R U . . .
C67 C 0.1553(8) 0.3998(4) 0.3001(4) 0.038(2) Uani 1 1 d . . . . .
H67A H 0.0611 0.3924 0.2798 0.046 Uiso 1 1 calc R U . . .
H67B H 0.1501 0.4003 0.3514 0.046 Uiso 1 1 calc R U . . .
C68 C 0.2229(7) 0.3347(4) 0.2611(4) 0.0359(19) Uani 1 1 d . . . . .
H68A H 0.2157 0.3295 0.2088 0.043 Uiso 1 1 calc R U . . .
H68B H 0.1739 0.2878 0.2703 0.043 Uiso 1 1 calc R U . . .

loop_
_atom_site_aniso_label
_atom_site_aniso_U_11
_atom_site_aniso_U_22
_atom_site_aniso_U_33
_atom_site_aniso_U_23
_atom_site_aniso_U_13
_atom_site_aniso_U_12
Fe1 0.0225(6) 0.0272(6) 0.0214(6) 0.0043(5) -0.0011(4) 0.0067(5)
P1 0.0216(10) 0.0273(11) 0.0264(10) 0.0073(8) -0.0003(8) 0.0081(8)
P2 0.0222(11) 0.0322(12) 0.0209(10) 0.0063(9) -0.0001(8) 0.0057(9)
N1 0.040(4) 0.034(4) 0.036(4) 0.001(3) -0.002(3) 0.012(3)
N2 0.069(6) 0.036(5) 0.079(6) 0.003(4) -0.015(4) 0.015(4)
C1 0.039(5) 0.032(5) 0.042(5) 0.018(4) 0.006(4) 0.013(4)
C2 0.040(5) 0.052(6) 0.034(5) 0.017(4) -0.002(4) 0.012(4)
C3 0.031(4) 0.030(4) 0.037(5) 0.005(4) 0.002(4) 0.018(4)
C4 0.029(4) 0.031(4) 0.025(4) 0.000(3) 0.007(3) 0.008(4)
C5 0.030(4) 0.032(5) 0.021(4) 0.007(3) 0.003(3) 0.006(4)
C6 0.033(5) 0.049(5) 0.026(4) 0.015(4) 0.008(3) 0.026(4)
C7 0.020(4) 0.053(6) 0.038(5) 0.019(4) 0.004(3) 0.006(4)
C8 0.031(5) 0.039(5) 0.052(5) 0.012(4) 0.005(4) -0.005(4)
C9 0.043(6) 0.030(5) 0.057(6) 0.007(4) 0.006(4) 0.001(4)
C10 0.028(5) 0.032(5) 0.049(5) 0.010(4) 0.003(4) 0.009(4)
C11 0.022(4) 0.037(5) 0.023(4) 0.007(3) 0.006(3) 0.000(3)
C12 0.052(6) 0.051(6) 0.033(5) 0.002(4) 0.003(4) -0.010(5)
C13 0.059(6) 0.040(5) 0.039(5) 0.008(4) -0.001(4) -0.014(5)
C14 0.063(6) 0.052(6) 0.027(5) 0.000(4) -0.010(4) 0.005(5)
C15 0.067(7) 0.057(6) 0.022(4) 0.010(4) 0.001(4) 0.004(5)
C16 0.054(6) 0.038(5) 0.022(4) 0.009(4) -0.014(4) 0.005(4)
C17 0.035(5) 0.035(5) 0.021(4) 0.009(3) -0.005(3) 0.004(4)
C18 0.030(5) 0.047(5) 0.043(5) 0.010(4) 0.002(4) 0.003(4)
C19 0.039(5) 0.067(7) 0.042(5) 0.023(5) 0.001(4) -0.004(5)
C20 0.064(7) 0.055(6) 0.036(5) 0.016(5) -0.011(5) -0.024(5)
C21 0.065(7) 0.034(5) 0.052(6) 0.007(4) 0.014(5) -0.007(5)
C22 0.053(6) 0.036(5) 0.042(5) 0.005(4) 0.008(4) 0.001(4)
C23 0.028(4) 0.025(4) 0.017(4) 0.007(3) 0.000(3) 0.006(3)
C24 0.035(5) 0.029(4) 0.037(5) -0.001(4) -0.004(4) 0.005(4)
C25 0.036(5) 0.029(5) 0.046(5) 0.008(4) 0.000(4) 0.002(4)
C26 0.043(5) 0.033(5) 0.050(5) 0.000(4) 0.001(4) -0.005(4)
C27 0.023(4) 0.046(5) 0.037(5) 0.005(4) -0.002(4) 0.001(4)
C28 0.029(4) 0.031(5) 0.049(5) 0.017(4) 0.009(4) 0.009(4)
P3 0.0252(11) 0.0268(11) 0.0222(10) 0.0061(8) 0.0015(8) 0.0063(9)
C29 0.046(6) 0.040(4) 0.039(4) 0.023(4) 0.009(4) 0.012(4)
C30 0.046(5) 0.044(4) 0.046(4) 0.025(4) 0.006(4) 0.016(4)
C31 0.048(5) 0.043(4) 0.062(4) 0.029(4) 0.009(4) 0.017(4)
C32 0.056(5) 0.050(5) 0.058(4) 0.036(4) 0.003(4) 0.016(4)
C33 0.054(5) 0.054(5) 0.049(4) 0.031(4) 0.007(4) 0.021(4)
C34 0.049(6) 0.046(4) 0.041(4) 0.030(4) 0.008(4) 0.015(4)
C29' 0.049(6) 0.043(5) 0.042(5) 0.026(5) 0.010(5) 0.014(5)
C30' 0.048(6) 0.044(5) 0.050(5) 0.026(4) 0.009(5) 0.014(5)
C31' 0.052(6) 0.046(5) 0.057(5) 0.029(5) 0.007(5) 0.015(5)
C32' 0.053(6) 0.048(5) 0.056(5) 0.032(5) 0.007(5) 0.015(6)
C33' 0.053(6) 0.049(5) 0.049(5) 0.032(5) 0.007(5) 0.014(5)
C34' 0.051(6) 0.047(5) 0.043(5) 0.031(5) 0.008(5) 0.016(5)
Fe2 0.0218(6) 0.0353(7) 0.0205(6) 0.0063(5) 0.0017(4) 0.0046(5)
N3 0.038(4) 0.047(5) 0.040(4) 0.009(4) 0.006(3) 0.002(4)
N4 0.071(6) 0.046(6) 0.091(7) 0.001(5) 0.005(5) -0.014(5)
P4 0.0204(10) 0.0278(11) 0.0246(10) 0.0051(8) 0.0022(8) 0.0037(8)
P5 0.0271(11) 0.0423(13) 0.0215(10) 0.0083(9) 0.0040(8) 0.0084(10)
C35 0.037(5) 0.040(5) 0.042(5) 0.023(4) 0.003(4) 0.000(4)
C36 0.029(5) 0.059(6) 0.034(5) 0.017(4) 0.003(4) 0.006(4)
C37 0.020(4) 0.030(4) 0.037(4) -0.001(4) -0.006(3) -0.003(3)
C38 0.027(4) 0.046(5) 0.033(4) 0.010(4) 0.003(3) 0.011(4)
C39 0.030(5) 0.038(5) 0.024(4) 0.007(4) 0.006(3) 0.007(4)
C40 0.021(4) 0.038(4) 0.033(4) 0.011(3) -0.015(3) -0.013(3)
C41 0.031(4) 0.053(5) 0.042(5) 0.016(4) 0.006(4) 0.017(4)
C42 0.046(6) 0.040(5) 0.042(5) 0.011(4) 0.010(4) 0.025(4)
C43 0.054(6) 0.036(5) 0.049(5) 0.018(4) 0.015(4) 0.018(5)
C44 0.034(5) 0.037(5) 0.040(5) 0.010(4) 0.004(4) 0.005(4)
C45 0.035(5) 0.050(5) 0.027(4) 0.010(4) 0.005(4) 0.011(4)
C46 0.081(7) 0.039(5) 0.045(5) 0.010(4) -0.007(5) 0.019(5)
C47 0.123(11) 0.049(6) 0.055(6) 0.014(5) -0.011(6) 0.040(7)
C48 0.103(9) 0.099(9) 0.041(6) 0.031(6) 0.022(6) 0.071(8)
C49 0.052(6) 0.097(8) 0.045(6) 0.020(6) 0.011(5) 0.040(6)
C50 0.040(5) 0.078(7) 0.047(5) 0.019(5) 0.005(4) 0.032(5)
C51 0.030(5) 0.056(6) 0.028(4) 0.014(4) 0.007(3) 0.008(4)
C52 0.050(5) 0.058(6) 0.020(4) 0.013(4) 0.011(4) 0.012(5)
C53 0.072(7) 0.092(8) 0.030(5) 0.010(5) 0.000(5) 0.010(6)
C54 0.075(7) 0.073(7) 0.027(5) 0.000(5) 0.010(5) -0.002(6)
C55 0.091(8) 0.055(6) 0.032(5) 0.008(4) 0.017(5) 0.014(6)
C56 0.064(6) 0.049(6) 0.030(5) 0.002(4) 0.006(4) 0.012(5)
P6 0.0245(11) 0.0306(11) 0.0211(10) 0.0073(8) 0.0016(8) 0.0080(9)
C57 0.034(4) 0.037(3) 0.026(3) 0.011(3) -0.004(3) 0.010(3)
C58 0.043(5) 0.040(4) 0.041(4) 0.007(4) -0.005(4) 0.006(4)
C59 0.046(6) 0.037(4) 0.048(4) 0.014(4) -0.009(5) 0.008(5)
C60 0.050(6) 0.041(4) 0.046(4) 0.019(4) -0.007(5) 0.006(4)
C61 0.047(6) 0.043(4) 0.036(4) 0.020(4) -0.001(4) 0.003(5)
C62 0.042(5) 0.043(4) 0.025(4) 0.022(3) 0.003(4) 0.007(5)
C57' 0.034(4) 0.037(3) 0.026(3) 0.011(3) -0.004(3) 0.010(3)
C58' 0.040(6) 0.038(5) 0.038(5) 0.010(4) -0.005(5) 0.010(5)
C59' 0.047(6) 0.038(5) 0.047(5) 0.013(4) -0.007(5) 0.007(5)
C60' 0.050(6) 0.040(5) 0.044(5) 0.020(4) -0.005(5) 0.008(5)
C61' 0.046(6) 0.043(5) 0.033(5) 0.020(4) -0.001(5) 0.007(5)
C62' 0.040(6) 0.040(4) 0.028(4) 0.015(4) 0.001(5) 0.009(5)
C63 0.032(4) 0.030(4) 0.013(4) 0.006(3) 0.002(3) 0.010(3)
C64 0.029(4) 0.032(5) 0.036(5) 0.001(4) 0.002(4) 0.007(4)
C65 0.044(5) 0.025(4) 0.040(5) 0.008(4) 0.006(4) 0.012(4)
C66 0.047(5) 0.035(5) 0.051(5) 0.008(4) 0.007(4) 0.015(4)
C67 0.028(5) 0.039(5) 0.047(5) 0.005(4) 0.004(4) 0.015(4)
C68 0.025(4) 0.032(5) 0.050(5) 0.011(4) -0.001(4) 0.005(4)

loop_
_atom_type_symbol
_atom_type_description
_atom_type_scat_dispersion_real
_atom_type_scat_dispersion_imag
_atom_type_scat_source
C C 0.0033 0.0016 'International Tables Vol C Tables 4.2.6.8 and 6.1.1.4'
H H 0.0000 0.0000 'International Tables Vol C Tables 4.2.6.8 and 6.1.1.4'
N N 0.0061 0.0033 'International Tables Vol C Tables 4.2.6.8 and 6.1.1.4'
P P 0.1023 0.0942 'International Tables Vol C Tables 4.2.6.8 and 6.1.1.4'
Fe Fe 0.3463 0.8444 'International Tables Vol C Tables 4.2.6.8 and 6.1.1.4'

loop_
_geom_angle_atom_site_label_1
_geom_angle_atom_site_label_2
_geom_angle_atom_site_label_3
_geom_angle
N1 Fe1 P1 110.3(2)
N1 Fe1 P2 103.4(2)
P1 Fe1 P2 88.41(8)
N1 Fe1 P3 100.8(2)
P1 Fe1 P3 88.76(8)
P2 Fe1 P3 155.03(9)
N1 Fe1 H1C 170(2)
P1 Fe1 H1C 79(2)
P2 Fe1 H1C 79(2)
P3 Fe1 H1C 76(2)
N1 Fe1 H1D 90(2)
P1 Fe1 H1D 160(2)
P2 Fe1 H1D 89(2)
P3 Fe1 H1D 85(2)
H1C Fe1 H1D 81(3)
C5 P1 C3 103.3(3)
C5 P1 C1 103.9(3)
C3 P1 C1 103.9(3)
C5 P1 Fe1 127.5(2)
C3 P1 Fe1 107.9(2)
C1 P1 Fe1 108.2(3)
C2 P2 C17 102.6(4)
C2 P2 C11 102.2(3)
C17 P2 C11 101.8(3)
C2 P2 Fe1 109.8(3)
C17 P2 Fe1 117.4(2)
C11 P2 Fe1 120.6(2)
N2 N1 Fe1 175.3(7)
C2 C1 P1 109.8(5)
C2 C1 H1A 109.7
P1 C1 H1A 109.7
C2 C1 H1B 109.7
P1 C1 H1B 109.7
H1A C1 H1B 108.2
C1 C2 P2 111.9(5)
C1 C2 H2A 109.2
P2 C2 H2A 109.2
C1 C2 H2B 109.2
P2 C2 H2B 109.2
H2A C2 H2B 107.9
C4 C3 P1 107.4(5)
C4 C3 H3A 110.2
P1 C3 H3A 110.2
C4 C3 H3B 110.2
P1 C3 H3B 110.2
H3A C3 H3B 108.5
C3 C4 P3 110.9(5)
C3 C4 H4A 109.5
P3 C4 H4A 109.5
C3 C4 H4B 109.5
P3 C4 H4B 109.5
H4A C4 H4B 108.0
C6 C5 C10 119.3(7)
C6 C5 P1 120.6(6)
C10 C5 P1 120.0(6)
C5 C6 C7 118.5(7)
C5 C6 H6 120.7
C7 C6 H6 120.7
C8 C7 C6 120.6(7)
C8 C7 H7 119.7
C6 C7 H7 119.7
C7 C8 C9 119.7(8)
C7 C8 H8 120.2
C9 C8 H8 120.2
C8 C9 C10 121.4(8)
C8 C9 H9 119.3
C10 C9 H9 119.3
C9 C10 C5 120.4(7)
C9 C10 H10 119.8
C5 C10 H10 119.8
C16 C11 C12 110.7(6)
C16 C11 P2 114.9(5)
C12 C11 P2 111.3(5)
C16 C11 H11 106.5
C12 C11 H11 106.5
P2 C11 H11 106.5
C13 C12 C11 111.8(7)
C13 C12 H12A 109.3
C11 C12 H12A 109.3
C13 C12 H12B 109.3
C11 C12 H12B 109.3
H12A C12 H12B 107.9
C14 C13 C12 111.1(7)
C14 C13 H13A 109.4
C12 C13 H13A 109.4
C14 C13 H13B 109.4
C12 C13 H13B 109.4
H13A C13 H13B 108.0
C15 C14 C13 111.7(7)
C15 C14 H14A 109.3
C13 C14 H14A 109.3
C15 C14 H14B 109.3
C13 C14 H14B 109.3
H14A C14 H14B 107.9
C14 C15 C16 112.1(7)
C14 C15 H15A 109.2
C16 C15 H15A 109.2
C14 C15 H15B 109.2
C16 C15 H15B 109.2
H15A C15 H15B 107.9
C11 C16 C15 113.3(7)
C11 C16 H16A 108.9
C15 C16 H16A 108.9
C11 C16 H16B 108.9
C15 C16 H16B 108.9
H16A C16 H16B 107.7
C18 C17 C22 109.3(6)
C18 C17 P2 111.5(5)
C22 C17 P2 112.9(5)
C18 C17 H17 107.6
C22 C17 H17 107.6
P2 C17 H17 107.6
C17 C18 C19 111.1(7)
C17 C18 H18A 109.4
C19 C18 H18A 109.4
C17 C18 H18B 109.4
C19 C18 H18B 109.4
H18A C18 H18B 108.0
C20 C19 C18 111.2(7)
C20 C19 H19A 109.4
C18 C19 H19A 109.4
C20 C19 H19B 109.4
C18 C19 H19B 109.4
H19A C19 H19B 108.0
C21 C20 C19 111.1(7)
C21 C20 H20A 109.4
C19 C20 H20A 109.4
C21 C20 H20B 109.4
C19 C20 H20B 109.4
H20A C20 H20B 108.0
C20 C21 C22 113.1(8)
C20 C21 H21A 109.0
C22 C21 H21A 109.0
C20 C21 H21B 109.0
C22 C21 H21B 109.0
H21A C21 H21B 107.8
C21 C22 C17 110.8(7)
C21 C22 H22A 109.5
C17 C22 H22A 109.5
C21 C22 H22B 109.5
C17 C22 H22B 109.5
H22A C22 H22B 108.1
C24 C23 C28 109.3(6)
C24 C23 P3 113.6(5)
C28 C23 P3 111.6(5)
C24 C23 H23 107.3
C28 C23 H23 107.3
P3 C23 H23 107.3
C23 C24 C25 114.0(6)
C23 C24 H24A 108.7
C25 C24 H24A 108.7
C23 C24 H24B 108.7
C25 C24 H24B 108.7
H24A C24 H24B 107.6
C24 C25 C26 111.5(6)
C24 C25 H25A 109.3
C26 C25 H25A 109.3
C24 C25 H25B 109.3
C26 C25 H25B 109.3
H25A C25 H25B 108.0
C27 C26 C25 111.3(7)
C27 C26 H26A 109.4
C25 C26 H26A 109.4
C27 C26 H26B 109.4
C25 C26 H26B 109.4
H26A C26 H26B 108.0
C28 C27 C26 110.5(6)
C28 C27 H27A 109.5
C26 C27 H27A 109.5
C28 C27 H27B 109.5
C26 C27 H27B 109.5
H27A C27 H27B 108.1
C27 C28 C23 112.8(6)
C27 C28 H28A 109.0
C23 C28 H28A 109.0
C27 C28 H28B 109.0
C23 C28 H28B 109.0
H28A C28 H28B 107.8
C23 P3 C29 105.8(5)
C23 P3 C29' 97.6(16)
C23 P3 C4 104.2(3)
C29 P3 C4 98.8(5)
C29' P3 C4 103.6(18)
C23 P3 Fe1 117.2(2)
C29 P3 Fe1 120.4(4)
C29' P3 Fe1 124.2(9)
C4 P3 Fe1 107.8(2)
C30 C29 C34 110.0(10)
C30 C29 P3 113.3(9)
C34 C29 P3 115.8(7)
C30 C29 H29 105.6
C34 C29 H29 105.6
P3 C29 H29 105.6
C29 C30 C31 112.1(9)
C29 C30 H30A 109.2
C31 C30 H30A 109.2
C29 C30 H30B 109.2
C31 C30 H30B 109.2
H30A C30 H30B 107.9
C32 C31 C30 110.9(9)
C32 C31 H31A 109.5
C30 C31 H31A 109.5
C32 C31 H31B 109.5
C30 C31 H31B 109.5
H31A C31 H31B 108.1
C31 C32 C33 111.2(8)
C31 C32 H32A 109.4
C33 C32 H32A 109.4
C31 C32 H32B 109.4
C33 C32 H32B 109.4
H32A C32 H32B 108.0
C34 C33 C32 111.5(11)
C34 C33 H33A 109.3
C32 C33 H33A 109.3
C34 C33 H33B 109.3
C32 C33 H33B 109.3
H33A C33 H33B 108.0
C33 C34 C29 110.0(9)
C33 C34 H34A 109.7
C29 C34 H34A 109.7
C33 C34 H34B 109.7
C29 C34 H34B 109.7
H34A C34 H34B 108.2
C30' C29' C34' 114(2)
C30' C29' P3 118(2)
C34' C29' P3 116.2(17)
C30' C29' H29' 101.2
C34' C29' H29' 101.2
P3 C29' H29' 101.2
C29' C30' C31' 116(2)
C29' C30' H30C 108.3
C31' C30' H30C 108.3
C29' C30' H30D 108.3
C31' C30' H30D 108.3
H30C C30' H30D 107.4
C32' C31' C30' 113(2)
C32' C31' H31C 109.1
C30' C31' H31C 109.1
C32' C31' H31D 109.1
C30' C31' H31D 109.1
H31C C31' H31D 107.8
C31' C32' C33' 110(2)
C31' C32' H32C 109.7
C33' C32' H32C 109.7
C31' C32' H32D 109.7
C33' C32' H32D 109.7
H32C C32' H32D 108.2
C34' C33' C32' 111(3)
C34' C33' H33C 109.5
C32' C33' H33C 109.5
C34' C33' H33D 109.5
C32' C33' H33D 109.5
H33C C33' H33D 108.1
C33' C34' C29' 113(2)
C33' C34' H34C 109.0
C29' C34' H34C 109.0
C33' C34' H34D 109.0
C29' C34' H34D 109.0
H34C C34' H34D 107.8
N3 Fe2 P4 112.9(2)
N3 Fe2 P5 101.1(2)
P4 Fe2 P5 88.11(8)
N3 Fe2 P6 102.3(2)
P4 Fe2 P6 88.73(8)
P5 Fe2 P6 155.69(9)
N3 Fe2 H2C 87(2)
P4 Fe2 H2C 160(2)
P5 Fe2 H2C 90(2)
P6 Fe2 H2C 85(2)
N3 Fe2 H2D 172(3)
P4 Fe2 H2D 75(3)
P5 Fe2 H2D 80(3)
P6 Fe2 H2D 76(2)
H2C Fe2 H2D 85(3)
N4 N3 Fe2 176.8(8)
C39 P4 C37 103.5(3)
C39 P4 C35 103.7(4)
C37 P4 C35 103.4(4)
C39 P4 Fe2 128.4(3)
C37 P4 Fe2 107.9(2)
C35 P4 Fe2 107.4(3)
C45 P5 C36 103.3(4)
C45 P5 C51 102.5(3)
C36 P5 C51 101.5(4)
C45 P5 Fe2 117.4(2)
C36 P5 Fe2 109.3(3)
C51 P5 Fe2 120.5(3)
C36 C35 P4 110.6(5)
C36 C35 H35A 109.5
P4 C35 H35A 109.5
C36 C35 H35B 109.5
P4 C35 H35B 109.5
H35A C35 H35B 108.1
C35 C36 P5 112.3(5)
C35 C36 H36A 109.1
P5 C36 H36A 109.1
C35 C36 H36B 109.1
P5 C36 H36B 109.1
H36A C36 H36B 107.9
C38 C37 P4 108.7(5)
C38 C37 H37A 109.9
P4 C37 H37A 109.9
C38 C37 H37B 109.9
P4 C37 H37B 109.9
H37A C37 H37B 108.3
C37 C38 P6 110.6(5)
C37 C38 H38A 109.5
P6 C38 H38A 109.5
C37 C38 H38B 109.5
P6 C38 H38B 109.5
H38A C38 H38B 108.1
C40 C39 C44 119.2(7)
C40 C39 P4 120.6(6)
C44 C39 P4 120.2(6)
C39 C40 C41 119.8(7)
C39 C40 H40 120.1
C41 C40 H40 120.1
C42 C41 C40 120.0(7)
C42 C41 H41 120.0
C40 C41 H41 120.0
C41 C42 C43 118.4(8)
C41 C42 H42 120.8
C43 C42 H42 120.8
C44 C43 C42 122.0(8)
C44 C43 H43 119.0
C42 C43 H43 119.0
C43 C44 C39 120.6(8)
C43 C44 H44 119.7
C39 C44 H44 119.7
C46 C45 C50 109.5(7)
C46 C45 P5 113.2(6)
C50 C45 P5 111.3(6)
C46 C45 H45 107.6
C50 C45 H45 107.6
P5 C45 H45 107.6
C45 C46 C47 112.4(7)
C45 C46 H46A 109.1
C47 C46 H46A 109.1
C45 C46 H46B 109.1
C47 C46 H46B 109.1
H46A C46 H46B 107.9
C48 C47 C46 112.0(9)
C48 C47 H47A 109.2
C46 C47 H47A 109.2
C48 C47 H47B 109.2
C46 C47 H47B 109.2
H47A C47 H47B 107.9
C47 C48 C49 109.8(8)
C47 C48 H48A 109.7
C49 C48 H48A 109.7
C47 C48 H48B 109.7
C49 C48 H48B 109.7
H48A C48 H48B 108.2
C48 C49 C50 111.7(8)
C48 C49 H49A 109.3
C50 C49 H49A 109.3
C48 C49 H49B 109.3
C50 C49 H49B 109.3
H49A C49 H49B 107.9
C49 C50 C45 110.5(8)
C49 C50 H50A 109.5
C45 C50 H50A 109.5
C49 C50 H50B 109.5
C45 C50 H50B 109.5
H50A C50 H50B 108.1
C52 C51 C56 111.0(6)
C52 C51 P5 114.9(6)
C56 C51 P5 110.1(5)
C52 C51 H51 106.8
C56 C51 H51 106.8
P5 C51 H51 106.8
C51 C52 C53 113.7(8)
C51 C52 H52A 108.8
C53 C52 H52A 108.8
C51 C52 H52B 108.8
C53 C52 H52B 108.8
H52A C52 H52B 107.7
C54 C53 C52 113.1(8)
C54 C53 H53A 109.0
C52 C53 H53A 109.0
C54 C53 H53B 109.0
C52 C53 H53B 109.0
H53A C53 H53B 107.8
C53 C54 C55 110.6(8)
C53 C54 H54A 109.5
C55 C54 H54A 109.5
C53 C54 H54B 109.5
C55 C54 H54B 109.5
H54A C54 H54B 108.1
C54 C55 C56 109.5(8)
C54 C55 H55A 109.8
C56 C55 H55A 109.8
C54 C55 H55B 109.8
C56 C55 H55B 109.8
H55A C55 H55B 108.2
C51 C56 C55 111.7(7)
C51 C56 H56A 109.3
C55 C56 H56A 109.3
C51 C56 H56B 109.3
C55 C56 H56B 109.3
H56A C56 H56B 107.9
C63 P6 C38 104.1(3)
C63 P6 C57' 100.7(3)
C38 P6 C57' 101.7(3)
C63 P6 C57 100.7(3)
C38 P6 C57 101.7(3)
C63 P6 Fe2 116.6(2)
C38 P6 Fe2 108.8(2)
C57' P6 Fe2 122.6(2)
C57 P6 Fe2 122.6(2)
C58 C57 C62 111.4(8)
C58 C57 P6 116.0(7)
C62 C57 P6 112.5(6)
C58 C57 H57 105.3
C62 C57 H57 105.3
P6 C57 H57 105.3
C59 C58 C57 112.5(10)
C59 C58 H58A 109.1
C57 C58 H58A 109.1
C59 C58 H58B 109.1
C57 C58 H58B 109.1
H58A C58 H58B 107.8
C60 C59 C58 115.6(12)
C60 C59 H59A 108.4
C58 C59 H59A 108.4
C60 C59 H59B 108.4
C58 C59 H59B 108.4
H59A C59 H59B 107.4
C59 C60 C61 113.0(11)
C59 C60 H60A 109.0
C61 C60 H60A 109.0
C59 C60 H60B 109.0
C61 C60 H60B 109.0
H60A C60 H60B 107.8
C62 C61 C60 116.2(11)
C62 C61 H61A 108.2
C60 C61 H61A 108.2
C62 C61 H61B 108.2
C60 C61 H61B 108.2
H61A C61 H61B 107.4
C61 C62 C57 111.7(9)
C61 C62 H62A 109.3
C57 C62 H62A 109.3
C61 C62 H62B 109.3
C57 C62 H62B 109.3
H62A C62 H62B 107.9
C62' C57' C58' 109.6(11)
C62' C57' P6 121.4(8)
C58' C57' P6 108.2(8)
C62' C57' H57' 105.4
C58' C57' H57' 105.4
P6 C57' H57' 105.4
C59' C58' C57' 110.5(13)
C59' C58' H58C 109.5
C57' C58' H58C 109.5
C59' C58' H58D 109.5
C57' C58' H58D 109.5
H58C C58' H58D 108.1
C60' C59' C58' 110.7(16)
C60' C59' H59C 109.5
C58' C59' H59C 109.5
C60' C59' H59D 109.5
C58' C59' H59D 109.5
H59C C59' H59D 108.1
C59' C60' C61' 106.0(15)
C59' C60' H60C 110.5
C61' C60' H60C 110.5
C59' C60' H60D 110.5
C61' C60' H60D 110.5
H60C C60' H60D 108.7
C62' C61' C60' 108.4(16)
C62' C61' H61C 110.0
C60' C61' H61C 110.0
C62' C61' H61D 110.0
C60' C61' H61D 110.0
H61C C61' H61D 108.4
C61' C62' C57' 112.7(13)
C61' C62' H62C 109.1
C57' C62' H62C 109.1
C61' C62' H62D 109.1
C57' C62' H62D 109.1
H62C C62' H62D 107.8
C64 C63 C68 110.7(6)
C64 C63 P6 114.0(5)
C68 C63 P6 111.2(5)
C64 C63 H63 106.9
C68 C63 H63 106.9
P6 C63 H63 106.9
C65 C64 C63 112.7(6)
C65 C64 H64A 109.1
C63 C64 H64A 109.1
C65 C64 H64B 109.1
C63 C64 H64B 109.1
H64A C64 H64B 107.8
C64 C65 C66 111.6(6)
C64 C65 H65A 109.3
C66 C65 H65A 109.3
C64 C65 H65B 109.3
C66 C65 H65B 109.3
H65A C65 H65B 108.0
C65 C66 C67 110.4(7)
C65 C66 H66A 109.6
C67 C66 H66A 109.6
C65 C66 H66B 109.6
C67 C66 H66B 109.6
H66A C66 H66B 108.1
C66 C67 C68 112.1(6)
C66 C67 H67A 109.2
C68 C67 H67A 109.2
C66 C67 H67B 109.2
C68 C67 H67B 109.2
H67A C67 H67B 107.9
C67 C68 C63 112.2(6)
C67 C68 H68A 109.2
C63 C68 H68A 109.2
C67 C68 H68B 109.2
C63 C68 H68B 109.2
H68A C68 H68B 107.9

loop_
_geom_bond_atom_site_label_1
_geom_bond_atom_site_label_2
_geom_bond_distance
Fe1 N1 1.816(7)
Fe1 P1 2.154(2)
Fe1 P2 2.169(2)
Fe1 P3 2.170(2)
Fe1 H1C 1.52(6)
Fe1 H1D 1.72(6)
P1 C5 1.827(8)
P1 C3 1.835(7)
P1 C1 1.868(7)
P2 C2 1.856(8)
P2 C17 1.863(8)
P2 C11 1.872(7)
N1 N2 1.085(8)
C1 C2 1.513(10)
C1 H1A 0.9900
C1 H1B 0.9900
C2 H2A 0.9900
C2 H2B 0.9900
C3 C4 1.533(10)
C3 H3A 0.9900
C3 H3B 0.9900
C4 P3 1.867(7)
C4 H4A 0.9900
C4 H4B 0.9900
C5 C6 1.381(9)
C5 C10 1.395(10)
C6 C7 1.439(11)
C6 H6 0.9500
C7 C8 1.359(11)
C7 H7 0.9500
C8 C9 1.365(11)
C8 H8 0.9500
C9 C10 1.373(11)
C9 H9 0.9500
C10 H10 0.9500
C11 C16 1.500(10)
C11 C12 1.523(10)
C11 H11 1.0000
C12 C13 1.518(11)
C12 H12A 0.9900
C12 H12B 0.9900
C13 C14 1.504(11)
C13 H13A 0.9900
C13 H13B 0.9900
C14 C15 1.502(12)
C14 H14A 0.9900
C14 H14B 0.9900
C15 C16 1.537(11)
C15 H15A 0.9900
C15 H15B 0.9900
C16 H16A 0.9900
C16 H16B 0.9900
C17 C18 1.537(10)
C17 C22 1.540(10)
C17 H17 1.0000
C18 C19 1.554(11)
C18 H18A 0.9900
C18 H18B 0.9900
C19 C20 1.529(12)
C19 H19A 0.9900
C19 H19B 0.9900
C20 C21 1.485(13)
C20 H20A 0.9900
C20 H20B 0.9900
C21 C22 1.520(11)
C21 H21A 0.9900
C21 H21B 0.9900
C22 H22A 0.9900
C22 H22B 0.9900
C23 C24 1.508(10)
C23 C28 1.556(9)
C23 P3 1.857(7)
C23 H23 1.0000
C24 C25 1.526(10)
C24 H24A 0.9900
C24 H24B 0.9900
C25 C26 1.528(11)
C25 H25A 0.9900
C25 H25B 0.9900
C26 C27 1.525(11)
C26 H26A 0.9900
C26 H26B 0.9900
C27 C28 1.524(10)
C27 H27A 0.9900
C27 H27B 0.9900
C28 H28A 0.9900
C28 H28B 0.9900
P3 C29 1.858(9)
P3 C29' 1.861(17)
C29 C30 1.486(17)
C29 C34 1.568(11)
C29 H29 1.0000
C30 C31 1.542(13)
C30 H30A 0.9900
C30 H30B 0.9900
C31 C32 1.531(14)
C31 H31A 0.9900
C31 H31B 0.9900
C32 C33 1.536(13)
C32 H32A 0.9900
C32 H32B 0.9900
C33 C34 1.530(14)
C33 H33A 0.9900
C33 H33B 0.9900
C34 H34A 0.9900
C34 H34B 0.9900
C29' C30' 1.46(2)
C29' C34' 1.559(19)
C29' H29' 1.0000
C30' C31' 1.53(2)
C30' H30C 0.9900
C30' H30D 0.9900
C31' C32' 1.53(2)
C31' H31C 0.9900
C31' H31D 0.9900
C32' C33' 1.55(2)
C32' H32C 0.9900
C32' H32D 0.9900
C33' C34' 1.52(2)
C33' H33C 0.9900
C33' H33D 0.9900
C34' H34C 0.9900
C34' H34D 0.9900
Fe2 N3 1.816(8)
Fe2 P4 2.156(2)
Fe2 P5 2.172(2)
Fe2 P6 2.176(2)
Fe2 H2C 1.54(6)
Fe2 H2D 1.43(7)
N3 N4 1.113(9)
P4 C39 1.826(8)
P4 C37 1.841(7)
P4 C35 1.853(7)
P5 C45 1.850(8)
P5 C36 1.855(8)
P5 C51 1.873(8)
C35 C36 1.494(10)
C35 H35A 0.9900
C35 H35B 0.9900
C36 H36A 0.9900
C36 H36B 0.9900
C37 C38 1.543(10)
C37 H37A 0.9900
C37 H37B 0.9900
C38 P6 1.859(7)
C38 H38A 0.9900
C38 H38B 0.9900
C39 C40 1.372(10)
C39 C44 1.380(10)
C40 C41 1.432(10)
C40 H40 0.9500
C41 C42 1.375(11)
C41 H41 0.9500
C42 C43 1.376(11)
C42 H42 0.9500
C43 C44 1.371(10)
C43 H43 0.9500
C44 H44 0.9500
C45 C46 1.524(11)
C45 C50 1.550(11)
C45 H45 1.0000
C46 C47 1.527(12)
C46 H46A 0.9900
C46 H46B 0.9900
C47 C48 1.501(15)
C47 H47A 0.9900
C47 H47B 0.9900
C48 C49 1.537(14)
C48 H48A 0.9900
C48 H48B 0.9900
C49 C50 1.545(12)
C49 H49A 0.9900
C49 H49B 0.9900
C50 H50A 0.9900
C50 H50B 0.9900
C51 C52 1.486(10)
C51 C56 1.519(11)
C51 H51 1.0000
C52 C53 1.527(12)
C52 H52A 0.9900
C52 H52B 0.9900
C53 C54 1.515(13)
C53 H53A 0.9900
C53 H53B 0.9900
C54 C55 1.537(12)
C54 H54A 0.9900
C54 H54B 0.9900
C55 C56 1.545(11)
C55 H55A 0.9900
C55 H55B 0.9900
C56 H56A 0.9900
C56 H56B 0.9900
P6 C63 1.858(7)
P6 C57' 1.869(8)
P6 C57 1.869(8)
C57 C58 1.523(13)
C57 C62 1.575(12)
C57 H57 1.0000
C58 C59 1.521(15)
C58 H58A 0.9900
C58 H58B 0.9900
C59 C60 1.474(14)
C59 H59A 0.9900
C59 H59B 0.9900
C60 C61 1.552(15)
C60 H60A 0.9900
C60 H60B 0.9900
C61 C62 1.493(14)
C61 H61A 0.9900
C61 H61B 0.9900
C62 H62A 0.9900
C62 H62B 0.9900
C57' C62' 1.531(15)
C57' C58' 1.541(16)
C57' H57' 1.0000
C58' C59' 1.537(18)
C58' H58C 0.9900
C58' H58D 0.9900
C59' C60' 1.503(17)
C59' H59C 0.9900
C59' H59D 0.9900
C60' C61' 1.577(19)
C60' H60C 0.9900
C60' H60D 0.9900
C61' C62' 1.514(18)
C61' H61C 0.9900
C61' H61D 0.9900
C62' H62C 0.9900
C62' H62D 0.9900
C63 C64 1.522(10)
C63 C68 1.527(10)
C63 H63 1.0000
C64 C65 1.508(9)
C64 H64A 0.9900
C64 H64B 0.9900
C65 C66 1.514(11)
C65 H65A 0.9900
C65 H65B 0.9900
C66 C67 1.515(11)
C66 H66A 0.9900
C66 H66B 0.9900
C67 C68 1.526(10)
C67 H67A 0.9900
C67 H67B 0.9900
C68 H68A 0.9900
C68 H68B 0.9900
